data_1525229
loop_
_publ_author_name
'Schroeder, L.W.'
'Mathew, M.'

_publ_section_title
;
 Cation ordering in Ca2 La8 (Si O4)6 O2
;
_journal_name_full 'Journal of Solid State Chemistry'
_journal_page_first 383
_journal_page_last 387
_journal_volume 26
_journal_year 1978
_chemical_formula_sum 'Ca La4 O13 Si3'
_chemical_name_systematic 'Ca La4 (Si O4)3 O'
_space_group_IT_number 176
_symmetry_space_group_name_Hall '-P 6c'
_symmetry_space_group_name_H-M 'P 63/m'
_cell_angle_alpha 90
_cell_angle_beta 90
_cell_angle_gamma 120
_cell_formula_units_Z 2
_cell_length_a 9.651
_cell_length_b 9.651
_cell_length_c 7.155
_cell_volume 577.145
_citation_journal_id_ASTM JSSCBI
_cod_data_source_file Schroeder_JSSCBI_1978_504.cif
_cod_data_source_block Ca1La4O13Si3
_cod_original_formula_sum 'Ca1 La4 O13 Si3'
_cod_database_code 1525229

loop_
_symmetry_equiv_pos_as_xyz
x,y,z
x-y,x,z+1/2
-y,x-y,z
-x,-y,z+1/2
-x+y,-x,z
y,-x+y,z+1/2
-x,-y,-z
-x+y,-x,-z-1/2
y,-x+y,-z
x,y,-z-1/2
x-y,x,-z
-y,x-y,-z-1/2

loop_
_atom_site_label
_atom_site_type_symbol
_atom_site_fract_x
_atom_site_fract_y
_atom_site_fract_z
_atom_site_occupancy
_atom_site_U_iso_or_equiv
O4 O-2 0 0 0.25 1 0.0
Ca1 Ca+2 0.3333 0.6667 0.0035 0.48 0.0
Ca2 Ca+2 0.2458 0.0147 0.25 0.014 0.0
O1 O-2 0.4692 0.5965 0.25 1 0.0
O2 O-2 0.4907 0.3281 0.25 1 0.0
La2 La+3 0.2458 0.0147 0.25 0.986 0.0
La1 La+3 0.3333 0.6667 0.0035 0.52 0.0
O3 O-2 0.2553 0.3422 0.0697 1 0.0
Si1 Si+4 0.3729 0.4031 0.25 1 0.0
